data_1509576
loop_
_publ_author_name
'Fickenscher, T.'
'Poettgen, R.'

_publ_section_title
;
 Synthesis and Crystal Structures of REAgMg (RE = La, Ce, Nd, Eu, Gd, Tb,
 Ho, Tm, and Yb)
;
_journal_name_full 'Journal of Solid State Chemistry'
_journal_page_first 67
_journal_page_last 72
_journal_paper_doi 10.1006/jssc.2001.9268
_journal_volume 161
_journal_year 2001
_chemical_formula_sum 'Ag1.053 Mg0.947 Yb'
_chemical_name_systematic 'Yb Ag Mg'
_space_group_IT_number 62
_symmetry_space_group_name_Hall '-P 2ac 2n'
_symmetry_space_group_name_H-M 'P n m a'
_cell_angle_alpha 90
_cell_angle_beta 90
_cell_angle_gamma 90
_cell_formula_units_Z 4
_cell_length_a 7.5366
_cell_length_b 4.4649
_cell_length_c 8.872
_cell_volume 298.544
_citation_journal_id_ASTM JSSCBI
_cod_data_source_file silver1-2_574.cif
_cod_data_source_block Ag1.053Mg0.947Yb1
_cod_original_cell_volume 298.5443
_cod_original_formula_sum 'Ag1.053 Mg0.947 Yb1'
_cod_database_code 1509576

loop_
_symmetry_equiv_pos_as_xyz
x,y,z
-x+1/2,-y,z+1/2
x+1/2,-y+1/2,-z+1/2
-x,y+1/2,-z
-x,-y,-z
x-1/2,y,-z-1/2
-x-1/2,y-1/2,z-1/2
x,-y-1/2,z

loop_
_atom_site_label
_atom_site_type_symbol
_atom_site_fract_x
_atom_site_fract_y
_atom_site_fract_z
_atom_site_occupancy
_atom_site_U_iso_or_equiv
Mg1 Mg 0.3607 -0.25 0.5605 0.947 0.0
Yb1 Yb 0.03401 0.25 0.67591 1 0.0
Ag1 Ag 0.26538 0.25 0.37107 1 0.0
Ag2 Ag 0.3607 -0.25 0.5605 0.053 0.0
